data_4316780
loop_
_publ_author_name
'Yong Huang'
'Yueh-Hsuan Tsai'
'Wen-Chou Hung'
'Chieh-Shen Lin'
'Wei Wang'
'Jui-Hsien Huang'
'Saikat Dutta'
'Chu-Chieh Lin'

_publ_section_title
;
 Synthesis and Structural Studies of Lithium and Sodium Complexes with
 OOO-Tridentate Bis(phenolate) Ligands: Effective Catalysts for the
 Ring-Opening Polymerization of l-Lactide
;
_journal_name_full 'Inorganic Chemistry'
_journal_page_first 9416
_journal_page_last 9425
_journal_paper_doi 10.1021/ic1011154
_journal_volume 49
_journal_year 2010
_chemical_formula_moiety 'C62 H68 Li2 O6,C4 O,C6'
_chemical_formula_sum 'C72 H68 Li2 O7'
_chemical_formula_weight 1059.14
_chemical_name_systematic
; 
 ? 
;
_space_group_IT_number 36
_symmetry_cell_setting orthorhombic
_symmetry_space_group_name_Hall 'C 2c -2'
_symmetry_space_group_name_H-M 'C m c 21'
_atom_sites_solution_hydrogens geom
_atom_sites_solution_primary direct
_atom_sites_solution_secondary difmap
_audit_creation_method SHELXL-97
_cell_angle_alpha 90.00
_cell_angle_beta 90.00
_cell_angle_gamma 90.00
_cell_formula_units_Z 4
_cell_length_a 17.0504(11)
_cell_length_b 24.7463(17)
_cell_length_c 15.1602(9)
_cell_measurement_reflns_used 6864
_cell_measurement_temperature 293(2)
_cell_measurement_theta_max 25.99
_cell_measurement_theta_min 2.389
_cell_volume 6396.6(7)
_computing_cell_refinement 'Bruker SMART'
_computing_data_collection 'Bruker SMART'
_computing_data_reduction 'Bruker SHELXTL'
_computing_molecular_graphics 'Bruker SHELXTL'
_computing_publication_material 'Bruker SHELXTL'
_computing_structure_refinement 'SHELXL-97 (Sheldrick, 1997)'
_computing_structure_solution 'SHELXS-97 (Sheldrick, 1990)'
_diffrn_ambient_temperature 293(2)
_diffrn_measured_fraction_theta_full 0.998
_diffrn_measured_fraction_theta_max 0.998
_diffrn_measurement_device_type 'Bruker SMART 1000 CCD'
_diffrn_measurement_method '\f and \w scans'
_diffrn_radiation_monochromator graphite
_diffrn_radiation_source 'fine-focus sealed tube'
_diffrn_radiation_type MoK\a
_diffrn_radiation_wavelength 0.71073
_diffrn_reflns_av_R_equivalents 0.0274
_diffrn_reflns_av_sigmaI/netI 0.0250
_diffrn_reflns_limit_h_max 20
_diffrn_reflns_limit_h_min -21
_diffrn_reflns_limit_k_max 30
_diffrn_reflns_limit_k_min -21
_diffrn_reflns_limit_l_max 14
_diffrn_reflns_limit_l_min -18
_diffrn_reflns_number 17255
_diffrn_reflns_theta_full 26.04
_diffrn_reflns_theta_max 26.04
_diffrn_reflns_theta_min 1.98
_exptl_absorpt_coefficient_mu 0.069
_exptl_absorpt_correction_T_max 1.0000
_exptl_absorpt_correction_T_min 0.7229
_exptl_absorpt_correction_type multi-scan
_exptl_absorpt_process_details 'SADABS, Sheldrick (1996)'
_exptl_crystal_colour colorless
_exptl_crystal_density_diffrn 1.100
_exptl_crystal_density_method 'not measured'
_exptl_crystal_description block
_exptl_crystal_F_000 2248
_exptl_crystal_size_max 0.36
_exptl_crystal_size_mid 0.25
_exptl_crystal_size_min 0.22
_refine_diff_density_max 0.510
_refine_diff_density_min -0.182
_refine_diff_density_rms 0.052
_refine_ls_abs_structure_details 'Flack H D (1983), Acta Cryst. A39, 876-881'
_refine_ls_abs_structure_Flack -0.6(11)
_refine_ls_extinction_method none
_refine_ls_goodness_of_fit_ref 1.054
_refine_ls_hydrogen_treatment constr
_refine_ls_matrix_type full
_refine_ls_number_parameters 388
_refine_ls_number_reflns 6146
_refine_ls_number_restraints 1
_refine_ls_restrained_S_all 1.054
_refine_ls_R_factor_all 0.0681
_refine_ls_R_factor_gt 0.0527
_refine_ls_shift/su_max 0.048
_refine_ls_shift/su_mean 0.003
_refine_ls_structure_factor_coef Fsqd
_refine_ls_weighting_details 'calc w=1/[\s^2^(Fo^2^)+(0.1000P)^2^+0.0000P] where P=(Fo^2^+2Fc^2^)/3'
_refine_ls_weighting_scheme calc
_refine_ls_wR_factor_gt 0.1399
_refine_ls_wR_factor_ref 0.1519
_reflns_number_gt 4740
_reflns_number_total 6146
_reflns_threshold_expression >2sigma(I)
_cod_data_source_file ic1011154_si_003.cif
_cod_data_source_block hy08m
_cod_database_code 4316780

loop_
_symmetry_equiv_pos_as_xyz
'x, y, z'
'-x, -y, z+1/2'
'x, -y, z+1/2'
'-x, y, z'
'x+1/2, y+1/2, z'
'-x+1/2, -y+1/2, z+1/2'
'x+1/2, -y+1/2, z+1/2'
'-x+1/2, y+1/2, z'

loop_
_atom_site_label
_atom_site_type_symbol
_atom_site_fract_x
_atom_site_fract_y
_atom_site_fract_z
_atom_site_U_iso_or_equiv
_atom_site_adp_type
_atom_site_occupancy
_atom_site_symmetry_multiplicity
_atom_site_calc_flag
_atom_site_refinement_flags
_atom_site_disorder_assembly
_atom_site_disorder_group
Li1 Li 0.0000 0.1431(2) 0.7548(3) 0.0508(11) Uani 1 2 d S . .
Li2 Li 0.0000 0.1238(2) 0.9160(3) 0.0552(12) Uani 1 2 d S . .
O1 O 0.08633(8) 0.13490(6) 0.83612(10) 0.0484(3) Uani 1 1 d . . .
O2 O 0.0000 0.06798(7) 0.70827(13) 0.0440(4) Uani 1 2 d S . .
O3 O 0.0000 0.16662(14) 1.02730(19) 0.0917(9) Uani 1 2 d S . .
O4 O 0.0000 0.19129(12) 0.65460(18) 0.0779(7) Uani 1 2 d S . .
O5 O 0.0000 0.04987(11) 0.96486(18) 0.0692(7) Uani 1 2 d S . .
C40 C 0.0000 0.4225(9) 0.735(2) 0.392(17) Uani 1 2 d S . .
C1 C 0.14511(11) 0.12281(8) 0.78407(12) 0.0428(4) Uani 1 1 d . . .
C2 C 0.21535(12) 0.15369(8) 0.77972(14) 0.0459(5) Uani 1 1 d . . .
C3 C 0.27140(13) 0.13996(9) 0.71632(15) 0.0511(5) Uani 1 1 d . . .
H3A H 0.3165 0.1610 0.7129 0.061 Uiso 1 1 calc R . .
C4 C 0.26394(12) 0.09667(10) 0.65778(14) 0.0496(5) Uani 1 1 d . . .
C5 C 0.19708(12) 0.06542(9) 0.66591(14) 0.0456(5) Uani 1 1 d . . .
H5A H 0.1906 0.0358 0.6289 0.055 Uiso 1 1 calc R . .
C6 C 0.13950(11) 0.07696(8) 0.72763(12) 0.0422(4) Uani 1 1 d . . .
C7 C 0.06985(11) 0.04074(8) 0.73748(14) 0.0446(4) Uani 1 1 d . . .
H7A H 0.0776 0.0082 0.7029 0.054 Uiso 1 1 calc R . .
H7B H 0.0641 0.0303 0.7988 0.054 Uiso 1 1 calc R . .
C8 C 0.22777(14) 0.20146(9) 0.84263(15) 0.0527(5) Uani 1 1 d . . .
C9 C 0.30707(16) 0.23043(11) 0.82471(18) 0.0682(7) Uani 1 1 d . . .
H9A H 0.3129 0.2602 0.8648 0.102 Uiso 1 1 calc R . .
H9B H 0.3079 0.2436 0.7652 0.102 Uiso 1 1 calc R . .
H9C H 0.3494 0.2054 0.8331 0.102 Uiso 1 1 calc R . .
C10 C 0.16273(17) 0.24362(10) 0.82915(19) 0.0690(7) Uani 1 1 d . . .
H10A H 0.1126 0.2273 0.8405 0.103 Uiso 1 1 calc R . .
H10B H 0.1643 0.2566 0.7695 0.103 Uiso 1 1 calc R . .
H10C H 0.1706 0.2732 0.8691 0.103 Uiso 1 1 calc R . .
C11 C 0.23187(13) 0.18317(10) 0.93922(15) 0.0556(5) Uani 1 1 d . . .
C12 C 0.2366(2) 0.22187(15) 1.0059(2) 0.0893(10) Uani 1 1 d . . .
H12A H 0.2327 0.2582 0.9908 0.107 Uiso 1 1 calc R . .
C13 C 0.2467(3) 0.2087(2) 1.0913(2) 0.1128(14) Uani 1 1 d . . .
H13A H 0.2506 0.2358 1.1335 0.135 Uiso 1 1 calc R . .
C14 C 0.2511(3) 0.1558(2) 1.1165(2) 0.1079(13) Uani 1 1 d . . .
H14A H 0.2574 0.1466 1.1756 0.129 Uiso 1 1 calc R . .
C15 C 0.2462(2) 0.11659(17) 1.0534(2) 0.0973(11) Uani 1 1 d . . .
H15A H 0.2486 0.0804 1.0696 0.117 Uiso 1 1 calc R . .
C16 C 0.23771(19) 0.13032(12) 0.96504(19) 0.0735(7) Uani 1 1 d . . .
H16A H 0.2360 0.1031 0.9227 0.088 Uiso 1 1 calc R . .
C17 C 0.32734(13) 0.08179(12) 0.59026(17) 0.0625(6) Uani 1 1 d . . .
C18 C 0.38862(17) 0.12698(15) 0.5779(2) 0.0863(10) Uani 1 1 d . . .
H18A H 0.3632 0.1589 0.5562 0.130 Uiso 1 1 calc R . .
H18B H 0.4277 0.1154 0.5364 0.130 Uiso 1 1 calc R . .
H18C H 0.4131 0.1347 0.6335 0.130 Uiso 1 1 calc R . .
C19 C 0.37020(17) 0.03162(15) 0.6244(2) 0.0846(9) Uani 1 1 d . . .
H19A H 0.3332 0.0029 0.6331 0.127 Uiso 1 1 calc R . .
H19B H 0.3954 0.0399 0.6794 0.127 Uiso 1 1 calc R . .
H19C H 0.4089 0.0206 0.5821 0.127 Uiso 1 1 calc R . .
C20 C 0.28953(14) 0.07147(10) 0.49971(15) 0.0561(6) Uani 1 1 d . . .
C21 C 0.30036(18) 0.02440(12) 0.4510(2) 0.0733(7) Uani 1 1 d . . .
H21A H 0.3301 -0.0036 0.4747 0.088 Uiso 1 1 calc R . .
C22 C 0.2678(2) 0.01838(14) 0.3679(2) 0.0853(9) Uani 1 1 d . . .
H22A H 0.2756 -0.0136 0.3369 0.102 Uiso 1 1 calc R . .
C23 C 0.2246(2) 0.05856(15) 0.3313(2) 0.0844(9) Uani 1 1 d . . .
H23A H 0.2038 0.0545 0.2750 0.101 Uiso 1 1 calc R . .
C24 C 0.2122(2) 0.10501(14) 0.3779(2) 0.0819(8) Uani 1 1 d . . .
H24A H 0.1825 0.1327 0.3531 0.098 Uiso 1 1 calc R . .
C25 C 0.24302(16) 0.11128(11) 0.46131(19) 0.0673(7) Uani 1 1 d . . .
H25A H 0.2325 0.1428 0.4926 0.081 Uiso 1 1 calc R . .
C26 C 0.0000 0.2238(3) 1.0340(6) 0.160(3) Uani 1 2 d S . .
C27 C 0.0000 0.2368(4) 1.1321(5) 0.163(3) Uani 1 2 d S . .
C28 C 0.0000 0.1869(4) 1.1759(5) 0.202(5) Uani 1 2 d S . .
C29 C 0.0000 0.1413(3) 1.1128(4) 0.202(5) Uani 1 2 d S . .
C30 C 0.0657(2) 0.2025(2) 0.6015(3) 0.1207(16) Uani 1 1 d . . .
H30A H 0.1038 0.1736 0.6073 0.145 Uiso 1 1 calc R . .
H30B H 0.0902 0.2358 0.6209 0.145 Uiso 1 1 calc R . .
C31 C 0.0427(3) 0.2075(3) 0.5114(3) 0.1371(18) Uani 1 1 d . . .
H31A H 0.0627 0.2409 0.4865 0.165 Uiso 1 1 calc R . .
H31B H 0.0627 0.1774 0.4770 0.165 Uiso 1 1 calc R . .
C32 C 0.06718(17) 0.01919(13) 0.9886(2) 0.0789(8) Uani 1 1 d . . .
H32A H 0.0825 0.0267 1.0490 0.095 Uiso 1 1 calc R . .
H32B H 0.1109 0.0275 0.9500 0.095 Uiso 1 1 calc R . .
C33 C 0.0434(2) -0.03827(14) 0.9788(3) 0.0957(10) Uani 1 1 d . . .
H33A H 0.0634 -0.0597 1.0274 0.115 Uiso 1 1 calc R . .
H33B H 0.0634 -0.0531 0.9239 0.115 Uiso 1 1 calc R . .
C34 C 0.0425(8) 0.3970(8) 0.8214(11) 0.365(10) Uani 1 1 d . . .
C35 C 0.0407(7) 0.3623(7) 0.7367(13) 0.337(9) Uani 1 1 d . . .
C38 C 0.5000 0.103(2) 0.8357(12) 0.359(18) Uani 1 2 d S . .
C37 C 0.5000 0.1545(9) 0.886(2) 0.275(10) Uani 1 2 d S . .
C36 C 0.5000 0.1376(7) 0.9581(19) 0.329(15) Uani 1 2 d S . .
C39 C 0.4576(11) 0.0781(9) 0.906(2) 0.435(17) Uani 1 1 d . . .
O7 O 0.5000 0.0891(14) 0.9833(13) 0.47(2) Uani 1 2 d S . .

loop_
_atom_site_aniso_label
_atom_site_aniso_U_11
_atom_site_aniso_U_22
_atom_site_aniso_U_33
_atom_site_aniso_U_23
_atom_site_aniso_U_13
_atom_site_aniso_U_12
Li1 0.051(3) 0.056(3) 0.045(3) -0.001(2) 0.000 0.000
Li2 0.055(3) 0.074(3) 0.037(3) -0.003(2) 0.000 0.000
O1 0.0473(7) 0.0586(8) 0.0394(7) -0.0069(6) 0.0023(6) -0.0026(6)
O2 0.0429(10) 0.0475(10) 0.0417(11) 0.0025(8) 0.000 0.000
O3 0.109(2) 0.108(2) 0.0573(17) -0.0156(16) 0.000 0.000
O4 0.0890(18) 0.0850(18) 0.0596(16) 0.0228(13) 0.000 0.000
O5 0.0682(15) 0.0784(16) 0.0610(15) 0.0213(12) 0.000 0.000
C40 0.58(5) 0.219(16) 0.38(3) 0.179(19) 0.000 0.000
C1 0.0459(10) 0.0503(11) 0.0321(10) 0.0003(8) -0.0033(8) -0.0009(8)
C2 0.0484(11) 0.0544(12) 0.0351(10) -0.0015(9) -0.0045(8) -0.0035(9)
C3 0.0473(11) 0.0622(13) 0.0439(11) -0.0043(10) -0.0021(9) -0.0103(10)
C4 0.0445(10) 0.0657(13) 0.0387(11) -0.0053(10) -0.0003(8) -0.0009(10)
C5 0.0460(10) 0.0508(11) 0.0401(10) -0.0094(9) -0.0041(8) 0.0009(9)
C6 0.0430(10) 0.0472(10) 0.0364(10) 0.0002(8) -0.0027(8) 0.0008(8)
C7 0.0454(10) 0.0448(10) 0.0436(11) -0.0019(8) -0.0015(8) -0.0001(8)
C8 0.0626(12) 0.0529(12) 0.0427(12) -0.0046(9) -0.0032(10) -0.0056(10)
C9 0.0814(16) 0.0655(14) 0.0577(15) -0.0047(12) -0.0033(12) -0.0256(13)
C10 0.0867(16) 0.0542(13) 0.0660(16) -0.0066(12) -0.0067(13) 0.0034(12)
C11 0.0593(13) 0.0668(14) 0.0408(12) -0.0094(10) -0.0019(9) -0.0093(11)
C12 0.127(3) 0.087(2) 0.0544(17) -0.0207(14) 0.0019(17) -0.0161(18)
C13 0.159(4) 0.133(4) 0.0461(17) -0.024(2) 0.006(2) -0.031(3)
C14 0.129(3) 0.155(4) 0.0396(16) 0.006(2) -0.0168(17) -0.020(3)
C15 0.120(3) 0.109(3) 0.0636(19) 0.0216(18) -0.0149(18) 0.004(2)
C16 0.093(2) 0.0753(17) 0.0518(15) -0.0019(13) -0.0118(13) -0.0003(14)
C17 0.0412(11) 0.0891(18) 0.0572(14) -0.0136(12) 0.0055(10) -0.0048(11)
C18 0.0551(15) 0.126(3) 0.0782(19) -0.0277(17) 0.0195(14) -0.0273(15)
C19 0.0636(15) 0.123(2) 0.0676(17) -0.0139(17) -0.0019(13) 0.0266(16)
C20 0.0538(12) 0.0683(15) 0.0461(12) -0.0088(10) 0.0129(10) -0.0085(11)
C21 0.0875(17) 0.0748(17) 0.0576(15) -0.0129(13) 0.0100(14) 0.0039(14)
C22 0.118(2) 0.082(2) 0.0567(16) -0.0187(15) 0.0121(16) -0.0172(18)
C23 0.106(2) 0.101(2) 0.0460(14) 0.0026(16) -0.0004(15) -0.0311(19)
C24 0.098(2) 0.083(2) 0.0652(18) 0.0112(15) -0.0076(15) -0.0131(16)
C25 0.0776(17) 0.0668(15) 0.0575(15) -0.0022(12) 0.0043(12) -0.0095(13)
C26 0.244(10) 0.114(5) 0.122(6) -0.042(4) 0.000 0.000
C27 0.261(10) 0.141(6) 0.086(4) -0.031(4) 0.000 0.000
C28 0.360(16) 0.170(8) 0.076(4) -0.054(5) 0.000 0.000
C29 0.417(17) 0.132(5) 0.057(3) -0.016(3) 0.000 0.000
C30 0.081(2) 0.188(4) 0.094(3) 0.063(3) -0.0041(19) -0.023(2)
C31 0.106(3) 0.212(5) 0.094(3) 0.046(3) 0.026(2) 0.004(3)
C32 0.0654(16) 0.100(2) 0.0717(18) 0.0205(15) -0.0170(13) 0.0027(14)
C33 0.099(2) 0.086(2) 0.102(3) 0.0165(18) 0.0086(19) 0.0132(18)
C34 0.285(14) 0.42(2) 0.388(18) -0.076(17) -0.213(14) -0.083(13)
C35 0.221(11) 0.391(19) 0.40(2) -0.095(17) -0.014(11) 0.160(12)
C38 0.33(3) 0.62(6) 0.128(10) -0.07(2) 0.000 0.000
C37 0.280(18) 0.254(19) 0.29(3) 0.13(2) 0.000 0.000
C36 0.57(4) 0.135(10) 0.28(2) 0.059(13) 0.000 0.000
C39 0.38(2) 0.47(3) 0.46(3) -0.08(3) 0.17(2) -0.27(2)
O7 0.79(6) 0.38(3) 0.236(16) 0.001(17) 0.000 0.000

loop_
_atom_type_symbol
_atom_type_description
_atom_type_scat_dispersion_real
_atom_type_scat_dispersion_imag
_atom_type_scat_source
C C 0.0033 0.0016 'International Tables Vol C Tables 4.2.6.8 and 6.1.1.4'
H H 0.0000 0.0000 'International Tables Vol C Tables 4.2.6.8 and 6.1.1.4'
Li Li -0.0003 0.0001 'International Tables Vol C Tables 4.2.6.8 and 6.1.1.4'
O O 0.0106 0.0060 'International Tables Vol C Tables 4.2.6.8 and 6.1.1.4'

loop_
_geom_angle_atom_site_label_1
_geom_angle_atom_site_label_2
_geom_angle_atom_site_label_3
_geom_angle
_geom_angle_site_symmetry_1
_geom_angle_site_symmetry_3
_geom_angle_publ_flag
O1 Li1 O1 99.4(2) . 4 ?
O1 Li1 O4 124.56(17) . . ?
O1 Li1 O4 124.56(17) 4 . ?
O1 Li1 O2 97.4(2) . . ?
O1 Li1 O2 97.4(2) 4 . ?
O4 Li1 O2 107.3(3) . . ?
O1 Li1 Li2 49.71(12) . . ?
O1 Li1 Li2 49.71(12) 4 . ?
O4 Li1 Li2 153.0(3) . . ?
O2 Li1 Li2 99.7(2) . . ?
O1 Li1 C1 127.2(2) . 4 ?
O1 Li1 C1 29.89(6) 4 4 ?
O4 Li1 C1 104.89(12) . 4 ?
O2 Li1 C1 83.00(13) . 4 ?
Li2 Li1 C1 78.03(12) . 4 ?
O1 Li1 C1 29.89(6) . . ?
O1 Li1 C1 127.2(2) 4 . ?
O4 Li1 C1 104.89(12) . . ?
O2 Li1 C1 83.00(13) . . ?
Li2 Li1 C1 78.03(12) . . ?
C1 Li1 C1 149.7(2) 4 . ?
O1 Li2 O1 99.7(2) . 4 ?
O1 Li2 O5 111.6(2) . . ?
O1 Li2 O5 111.6(2) 4 . ?
O1 Li2 O3 117.1(2) . . ?
O1 Li2 O3 117.1(2) 4 . ?
O5 Li2 O3 100.1(3) . . ?
O1 Li2 Li1 49.86(12) . . ?
O1 Li2 Li1 49.86(12) 4 . ?
O5 Li2 Li1 123.1(3) . . ?
O3 Li2 Li1 136.7(3) . . ?
C1 O1 Li1 102.88(16) . . ?
C1 O1 Li2 158.5(2) . . ?
Li1 O1 Li2 80.44(16) . . ?
C7 O2 C7 111.78(19) 4 . ?
C7 O2 Li1 109.20(13) 4 . ?
C7 O2 Li1 109.20(13) . . ?
C29 O3 C26 111.7(5) . . ?
C29 O3 Li2 122.0(4) . . ?
C26 O3 Li2 126.3(5) . . ?
C30 O4 C30 105.5(3) 4 . ?
C30 O4 Li1 124.9(2) 4 . ?
C30 O4 Li1 124.9(2) . . ?
C32 O5 C32 107.5(3) 4 . ?
C32 O5 Li2 126.20(15) 4 . ?
C32 O5 Li2 126.20(15) . . ?
C34 C40 C34 52.8(14) 4 . ?
C34 C40 C35 56.4(9) 4 4 ?
C34 C40 C35 79.8(9) . 4 ?
C34 C40 C35 79.8(9) 4 . ?
C34 C40 C35 56.4(9) . . ?
C35 C40 C35 50.0(12) 4 . ?
O1 C1 C2 123.33(17) . . ?
O1 C1 C6 119.49(17) . . ?
C2 C1 C6 117.18(17) . . ?
O1 C1 Li1 47.24(14) . . ?
C2 C1 Li1 134.38(17) . . ?
C6 C1 Li1 89.29(16) . . ?
C3 C2 C1 118.50(18) . . ?
C3 C2 C8 121.38(18) . . ?
C1 C2 C8 120.11(18) . . ?
C4 C3 C2 124.14(19) . . ?
C4 C3 H3A 117.9 . . ?
C2 C3 H3A 117.9 . . ?
C3 C4 C5 116.56(19) . . ?
C3 C4 C17 123.0(2) . . ?
C5 C4 C17 120.4(2) . . ?
C6 C5 C4 121.93(19) . . ?
C6 C5 H5A 119.0 . . ?
C4 C5 H5A 119.0 . . ?
C5 C6 C1 121.48(18) . . ?
C5 C6 C7 120.43(17) . . ?
C1 C6 C7 118.09(17) . . ?
O2 C7 C6 110.24(16) . . ?
O2 C7 H7A 109.6 . . ?
C6 C7 H7A 109.6 . . ?
O2 C7 H7B 109.6 . . ?
C6 C7 H7B 109.6 . . ?
H7A C7 H7B 108.1 . . ?
C10 C8 C2 109.94(18) . . ?
C10 C8 C11 111.1(2) . . ?
C2 C8 C11 111.86(19) . . ?
C10 C8 C9 107.0(2) . . ?
C2 C8 C9 111.53(19) . . ?
C11 C8 C9 105.26(19) . . ?
C8 C9 H9A 109.5 . . ?
C8 C9 H9B 109.5 . . ?
H9A C9 H9B 109.5 . . ?
C8 C9 H9C 109.5 . . ?
H9A C9 H9C 109.5 . . ?
H9B C9 H9C 109.5 . . ?
C8 C10 H10A 109.5 . . ?
C8 C10 H10B 109.5 . . ?
H10A C10 H10B 109.5 . . ?
C8 C10 H10C 109.5 . . ?
H10A C10 H10C 109.5 . . ?
H10B C10 H10C 109.5 . . ?
C16 C11 C12 116.4(3) . . ?
C16 C11 C8 123.9(2) . . ?
C12 C11 C8 119.5(3) . . ?
C13 C12 C11 122.6(4) . . ?
C13 C12 H12A 118.7 . . ?
C11 C12 H12A 118.7 . . ?
C12 C13 C14 120.5(3) . . ?
C12 C13 H13A 119.7 . . ?
C14 C13 H13A 119.7 . . ?
C13 C14 C15 118.8(3) . . ?
C13 C14 H14A 120.6 . . ?
C15 C14 H14A 120.6 . . ?
C14 C15 C16 120.6(4) . . ?
C14 C15 H15A 119.7 . . ?
C16 C15 H15A 119.7 . . ?
C11 C16 C15 121.1(3) . . ?
C11 C16 H16A 119.4 . . ?
C15 C16 H16A 119.4 . . ?
C20 C17 C4 109.89(18) . . ?
C20 C17 C19 111.5(2) . . ?
C4 C17 C19 107.8(2) . . ?
C20 C17 C18 107.2(2) . . ?
C4 C17 C18 112.6(2) . . ?
C19 C17 C18 107.8(2) . . ?
C17 C18 H18A 109.5 . . ?
C17 C18 H18B 109.5 . . ?
H18A C18 H18B 109.5 . . ?
C17 C18 H18C 109.5 . . ?
H18A C18 H18C 109.5 . . ?
H18B C18 H18C 109.5 . . ?
C17 C19 H19A 109.5 . . ?
C17 C19 H19B 109.5 . . ?
H19A C19 H19B 109.5 . . ?
C17 C19 H19C 109.5 . . ?
H19A C19 H19C 109.5 . . ?
H19B C19 H19C 109.5 . . ?
C25 C20 C21 116.5(2) . . ?
C25 C20 C17 119.6(2) . . ?
C21 C20 C17 123.9(3) . . ?
C22 C21 C20 121.3(3) . . ?
C22 C21 H21A 119.3 . . ?
C20 C21 H21A 119.3 . . ?
C23 C22 C21 120.7(3) . . ?
C23 C22 H22A 119.6 . . ?
C21 C22 H22A 119.6 . . ?
C22 C23 C24 119.3(3) . . ?
C22 C23 H23A 120.3 . . ?
C24 C23 H23A 120.3 . . ?
C23 C24 C25 120.6(3) . . ?
C23 C24 H24A 119.7 . . ?
C25 C24 H24A 119.7 . . ?
C24 C25 C20 121.4(3) . . ?
C24 C25 H25A 119.3 . . ?
C20 C25 H25A 119.3 . . ?
O3 C26 C27 106.3(7) . . ?
C28 C27 C26 106.0(7) . . ?
C27 C28 C29 111.4(7) . . ?
O3 C29 C28 104.5(7) . . ?
O4 C30 C31 110.3(3) . . ?
O4 C30 H30A 109.6 . . ?
C31 C30 H30A 109.6 . . ?
O4 C30 H30B 109.6 . . ?
C31 C30 H30B 109.6 . . ?
H30A C30 H30B 108.1 . . ?
C31 C31 C30 106.0(2) 4 . ?
C31 C31 H31A 110.5 4 . ?
C30 C31 H31A 110.5 . . ?
C31 C31 H31B 110.5 4 . ?
C30 C31 H31B 110.5 . . ?
H31A C31 H31B 108.7 . . ?
O5 C32 C33 105.4(2) . . ?
O5 C32 H32A 110.7 . . ?
C33 C32 H32A 110.7 . . ?
O5 C32 H32B 110.7 . . ?
C33 C32 H32B 110.7 . . ?
H32A C32 H32B 108.8 . . ?
C32 C33 C33 105.84(17) . 4 ?
C32 C33 H33A 110.6 . . ?
C33 C33 H33A 110.6 4 . ?
C32 C33 H33B 110.6 . . ?
C33 C33 H33B 110.6 4 . ?
H33A C33 H33B 108.7 . . ?
C35 C34 C34 88.9(8) . 4 ?
C35 C34 C40 62.4(12) . . ?
C34 C34 C40 63.6(7) 4 . ?
C34 C35 C35 91.1(8) . 4 ?
C34 C35 C40 61.3(12) . . ?
C35 C35 C40 65.0(6) 4 . ?
C37 C38 C39 89.0(14) . 4_655 ?
C37 C38 C39 89.0(14) . . ?
C39 C38 C39 61(2) 4_655 . ?
C37 C38 C36 34.2(8) . . ?
C39 C38 C36 60.0(11) 4_655 . ?
C39 C38 C36 60.0(11) . . ?
C36 C37 C38 100(2) . . ?
C37 C36 O7 129(3) . . ?
C37 C36 C38 45.7(19) . . ?
O7 C36 C38 82.9(19) . . ?
C38 C39 C39 59.7(12) . 4_655 ?
C38 C39 O7 106.2(15) . . ?
C39 C39 O7 58.8(8) 4_655 . ?
C36 O7 C39 86(2) . 4_655 ?
C36 O7 C39 86(2) . . ?
C39 O7 C39 62.3(16) 4_655 . ?

loop_
_geom_bond_atom_site_label_1
_geom_bond_atom_site_label_2
_geom_bond_distance
_geom_bond_site_symmetry_2
_geom_bond_publ_flag
Li1 O1 1.930(4) . ?
Li1 O1 1.930(4) 4 ?
Li1 O4 1.931(6) . ?
Li1 O2 1.989(5) . ?
Li1 Li2 2.490(7) . ?
Li1 C1 2.563(2) 4 ?
Li1 C1 2.563(2) . ?
Li2 O1 1.926(3) . ?
Li2 O1 1.926(3) 4 ?
Li2 O5 1.973(6) . ?
Li2 O3 1.993(6) . ?
O1 C1 1.310(2) . ?
O2 C7 1.438(2) 4 ?
O2 C7 1.438(2) . ?
O3 C29 1.439(8) . ?
O3 C26 1.417(8) . ?
O4 C30 1.408(4) 4 ?
O4 C30 1.408(4) . ?
O5 C32 1.421(3) 4 ?
O5 C32 1.421(3) . ?
C40 C34 1.63(2) 4 ?
C40 C34 1.63(2) . ?
C40 C35 1.64(2) 4 ?
C40 C35 1.64(2) . ?
C1 C2 1.422(3) . ?
C1 C6 1.424(3) . ?
C2 C3 1.397(3) . ?
C2 C8 1.534(3) . ?
C3 C4 1.397(3) . ?
C3 H3A 0.9300 . ?
C4 C5 1.383(3) . ?
C4 C17 1.534(3) . ?
C5 C6 1.386(3) . ?
C5 H5A 0.9300 . ?
C6 C7 1.495(3) . ?
C7 H7A 0.9700 . ?
C7 H7B 0.9700 . ?
C8 C10 1.536(3) . ?
C8 C11 1.534(3) . ?
C8 C9 1.554(3) . ?
C9 H9A 0.9600 . ?
C9 H9B 0.9600 . ?
C9 H9C 0.9600 . ?
C10 H10A 0.9600 . ?
C10 H10B 0.9600 . ?
C10 H10C 0.9600 . ?
C11 C16 1.369(4) . ?
C11 C12 1.395(4) . ?
C12 C13 1.346(5) . ?
C12 H12A 0.9300 . ?
C13 C14 1.365(7) . ?
C13 H13A 0.9300 . ?
C14 C15 1.365(6) . ?
C14 H14A 0.9300 . ?
C15 C16 1.389(5) . ?
C15 H15A 0.9300 . ?
C16 H16A 0.9300 . ?
C17 C20 1.538(3) . ?
C17 C19 1.531(4) . ?
C17 C18 1.542(4) . ?
C18 H18A 0.9600 . ?
C18 H18B 0.9600 . ?
C18 H18C 0.9600 . ?
C19 H19A 0.9600 . ?
C19 H19B 0.9600 . ?
C19 H19C 0.9600 . ?
C20 C25 1.392(4) . ?
C20 C21 1.392(4) . ?
C21 C22 1.384(4) . ?
C21 H21A 0.9300 . ?
C22 C23 1.356(5) . ?
C22 H22A 0.9300 . ?
C23 C24 1.366(5) . ?
C23 H23A 0.9300 . ?
C24 C25 1.379(4) . ?
C24 H24A 0.9300 . ?
C25 H25A 0.9300 . ?
C26 C27 1.523(11) . ?
C27 C28 1.402(13) . ?
C28 C29 1.479(10) . ?
C30 C31 1.426(6) . ?
C30 H30A 0.9700 . ?
C30 H30B 0.9700 . ?
C31 C31 1.458(9) 4 ?
C31 H31A 0.9700 . ?
C31 H31B 0.9700 . ?
C32 C33 1.486(5) . ?
C32 H32A 0.9700 . ?
C32 H32B 0.9700 . ?
C33 C33 1.480(7) 4 ?
C33 H33A 0.9700 . ?
C33 H33B 0.9700 . ?
C34 C35 1.546(19) . ?
C34 C34 1.45(3) 4 ?
C35 C35 1.39(2) 4 ?
C38 C37 1.49(4) . ?
C38 C39 1.43(3) 4_655 ?
C38 C39 1.43(3) . ?
C38 C36 2.04(3) . ?
C37 C36 1.17(3) . ?
C36 O7 1.26(3) . ?
C39 C39 1.45(4) 4_655 ?
C39 O7 1.40(3) . ?
O7 C39 1.40(3) 4_655 ?
